data_2214946
loop_
_publ_author_name
'Yang, Shu-Ping'
'Wang, Da-Qi'
'Han, Li-Jun'
'Xia, Hai-Tao'

_publ_section_title
;
 <i>N</i>,<i>N</i>'-Bis(3,4-methenedioxybenzyl)ethane-1,2-diammonium
 dinitrate: hydrogen-bonded chains of rings
;
_journal_coeditor_code AT2368
_journal_issue 9
_journal_name_full 'Acta Crystallographica Section E'
_journal_page_first o3809
_journal_page_last o3809
_journal_paper_doi 10.1107/S1600536807039426
_journal_volume 63
_journal_year 2007
_chemical_formula_iupac 'C18 H22 N2 O4 2+, 2N O3 -'
_chemical_formula_moiety 'C18 H22 N2 O4 2+, 2(N O3 -)'
_chemical_formula_sum 'C18 H22 N4 O10'
_chemical_formula_weight 454.40
_chemical_melting_point 501
_chemical_name_systematic
;
N,N'-Bis(3,4-methenedioxybenzyl)ethane-1,2-diammonium dinitrate
;
_space_group_IT_number 15
_symmetry_cell_setting monoclinic
_symmetry_space_group_name_Hall '-C 2yc'
_symmetry_space_group_name_H-M 'C 1 2/c 1'
_atom_sites_solution_hydrogens geom
_atom_sites_solution_primary direct
_atom_sites_solution_secondary difmap
_audit_creation_method SHELXL-97
_cell_angle_alpha 90.00
_cell_angle_beta 107.326(2)
_cell_angle_gamma 90.00
_cell_formula_units_Z 4
_cell_length_a 33.590(3)
_cell_length_b 5.6421(8)
_cell_length_c 11.4747(15)
_cell_measurement_reflns_used 1077
_cell_measurement_temperature 298(2)
_cell_measurement_theta_max 21.302
_cell_measurement_theta_min 2.541
_cell_volume 2076.0(4)
_computing_cell_refinement 'SAINT (Siemens, 1996)'
_computing_data_collection 'SMART (Siemens, 1996)'
_computing_data_reduction SAINT
_computing_molecular_graphics 'SHELXTL (Sheldrick, 1997b)'
_computing_publication_material SHELXTL
_computing_structure_refinement 'SHELXL97 (Sheldrick, 1997a)'
_computing_structure_solution 'SHELXS97 (Sheldrick, 1997a)'
_diffrn_ambient_temperature 298(2)
_diffrn_measured_fraction_theta_full 0.998
_diffrn_measured_fraction_theta_max 0.998
_diffrn_measurement_device_type 'Siemens SMART 1000 CCD area-detector'
_diffrn_measurement_method '\f and \w'
_diffrn_radiation_monochromator graphite
_diffrn_radiation_source 'fine-focus sealed tube'
_diffrn_radiation_type MoK\a
_diffrn_radiation_wavelength 0.71073
_diffrn_reflns_av_R_equivalents 0.0464
_diffrn_reflns_av_sigmaI/netI 0.0604
_diffrn_reflns_limit_h_max 38
_diffrn_reflns_limit_h_min -39
_diffrn_reflns_limit_k_max 5
_diffrn_reflns_limit_k_min -6
_diffrn_reflns_limit_l_max 13
_diffrn_reflns_limit_l_min -10
_diffrn_reflns_number 4705
_diffrn_reflns_theta_full 25.01
_diffrn_reflns_theta_max 25.01
_diffrn_reflns_theta_min 2.54
_diffrn_standards_number 0
_exptl_absorpt_coefficient_mu 0.120
_exptl_absorpt_correction_T_max 0.9893
_exptl_absorpt_correction_T_min 0.9591
_exptl_absorpt_correction_type multi-scan
_exptl_absorpt_process_details '(SADABS; Sheldrick, 1996)'
_exptl_crystal_colour colourless
_exptl_crystal_density_diffrn 1.454
_exptl_crystal_density_method 'not measured'
_exptl_crystal_description needle
_exptl_crystal_F_000 952
_exptl_crystal_size_max 0.35
_exptl_crystal_size_mid 0.18
_exptl_crystal_size_min 0.09
_refine_diff_density_max 0.229
_refine_diff_density_min -0.214
_refine_ls_extinction_coef 0.0061(10)
_refine_ls_extinction_expression Fc^*^=kFc[1+0.001xFc^2^\l^3^/sin(2\q)]^-1/4^
_refine_ls_extinction_method SHELXL97
_refine_ls_goodness_of_fit_ref 1.071
_refine_ls_hydrogen_treatment constr
_refine_ls_matrix_type full
_refine_ls_number_parameters 146
_refine_ls_number_reflns 1822
_refine_ls_number_restraints 0
_refine_ls_restrained_S_all 1.071
_refine_ls_R_factor_all 0.1017
_refine_ls_R_factor_gt 0.0529
_refine_ls_shift/su_max 0.000
_refine_ls_shift/su_mean 0.000
_refine_ls_structure_factor_coef Fsqd
_refine_ls_weighting_details 'calc w=1/[\s^2^(Fo^2^)+(0.0539P)^2^+2.9489P] where P=(Fo^2^+2Fc^2^)/3'
_refine_ls_weighting_scheme calc
_refine_ls_wR_factor_gt 0.1299
_refine_ls_wR_factor_ref 0.1647
_reflns_number_gt 1018
_reflns_number_total 1822
_reflns_threshold_expression I>2\s(I)
_cod_data_source_file at2368.cif
_cod_data_source_block I
_cod_original_sg_symbol_H-M 'C 2/c'
_cod_database_code 2214946
_cod_database_fobs_code 2214946

loop_
_symmetry_equiv_pos_as_xyz
'x, y, z'
'-x, y, -z+1/2'
'x+1/2, y+1/2, z'
'-x+1/2, y+1/2, -z+1/2'
'-x, -y, -z'
'x, -y, z-1/2'
'-x+1/2, -y+1/2, -z'
'x+1/2, -y+1/2, z-1/2'

loop_
_atom_site_type_symbol
_atom_site_label
_atom_site_fract_x
_atom_site_fract_y
_atom_site_fract_z
_atom_site_U_iso_or_equiv
_atom_site_adp_type
_atom_site_calc_flag
_atom_site_refinement_flags
_atom_site_occupancy
N N1 0.44318(7) 0.0350(5) -0.0179(2) 0.0396(7) Uani d . 1
H H1A 0.4439 0.1890 0.0031 0.048 Uiso calc R 1
H H1B 0.4436 -0.0512 0.0485 0.048 Uiso calc R 1
O O1 0.29689(9) 0.6277(5) -0.1979(3) 0.0838(10) Uani d . 1
O O2 0.27695(9) 0.5442(6) -0.0269(3) 0.0860(10) Uani d . 1
C C1 0.48103(9) -0.0207(6) -0.0538(3) 0.0411(8) Uani d . 1
H H1C 0.4822 0.0796 -0.1214 0.049 Uiso calc R 1
H H1D 0.4802 -0.1846 -0.0799 0.049 Uiso calc R 1
C C2 0.40307(10) -0.0125(6) -0.1155(3) 0.0484(9) Uani d . 1
H H2A 0.3969 -0.1807 -0.1183 0.058 Uiso calc R 1
H H2B 0.4057 0.0339 -0.1943 0.058 Uiso calc R 1
C C3 0.36803(10) 0.1246(6) -0.0901(3) 0.0452(9) Uani d . 1
C C4 0.35020(11) 0.3134(6) -0.1661(3) 0.0512(9) Uani d . 1
H H4 0.3588 0.3530 -0.2336 0.061 Uiso calc R 1
C C5 0.31951(11) 0.4381(7) -0.1368(3) 0.0539(10) Uani d . 1
C C6 0.30722(11) 0.3863(8) -0.0360(4) 0.0582(10) Uani d . 1
C C7 0.32454(13) 0.2067(8) 0.0397(4) 0.0753(13) Uani d . 1
H H7 0.3163 0.1731 0.1085 0.090 Uiso calc R 1
C C8 0.35531(12) 0.0730(8) 0.0106(4) 0.0667(12) Uani d . 1
H H8 0.3675 -0.0536 0.0604 0.080 Uiso calc R 1
C C9 0.26771(15) 0.6847(10) -0.1333(4) 0.0871(15) Uani d . 1
H H9A 0.2698 0.8514 -0.1117 0.105 Uiso calc R 1
H H9B 0.2395 0.6532 -0.1843 0.105 Uiso calc R 1
N N2 0.44342(9) 0.5341(5) 0.1477(3) 0.0540(8) Uani d . 1
O O4 0.43900(10) 0.7387(5) 0.1821(2) 0.0763(9) Uani d . 1
O O3 0.45031(9) 0.5127(4) 0.0471(2) 0.0678(8) Uani d . 1
O O5 0.44070(12) 0.3594(6) 0.2065(3) 0.0978(12) Uani d . 1

loop_
_atom_site_aniso_label
_atom_site_aniso_U_11
_atom_site_aniso_U_22
_atom_site_aniso_U_33
_atom_site_aniso_U_12
_atom_site_aniso_U_13
_atom_site_aniso_U_23
N1 0.0423(15) 0.0344(15) 0.0444(15) 0.0047(12) 0.0163(12) -0.0011(12)
O1 0.096(2) 0.084(2) 0.080(2) 0.0439(18) 0.0395(17) 0.0151(17)
O2 0.0779(19) 0.104(2) 0.088(2) 0.0396(19) 0.0425(17) 0.0074(19)
C1 0.0415(17) 0.0417(19) 0.0437(19) 0.0037(15) 0.0182(14) -0.0014(16)
C2 0.0429(19) 0.052(2) 0.049(2) 0.0025(17) 0.0108(16) -0.0046(17)
C3 0.0398(18) 0.053(2) 0.0442(19) 0.0016(17) 0.0147(15) -0.0011(17)
C4 0.055(2) 0.052(2) 0.051(2) 0.0077(19) 0.0211(17) 0.0013(18)
C5 0.050(2) 0.054(2) 0.054(2) 0.0115(19) 0.0100(18) 0.0003(19)
C6 0.045(2) 0.074(3) 0.061(2) 0.014(2) 0.0248(18) 0.000(2)
C7 0.069(3) 0.095(3) 0.075(3) 0.022(3) 0.042(2) 0.021(3)
C8 0.062(2) 0.083(3) 0.063(3) 0.020(2) 0.030(2) 0.023(2)
C9 0.082(3) 0.101(4) 0.083(3) 0.039(3) 0.032(3) 0.002(3)
N2 0.068(2) 0.0422(19) 0.0523(19) -0.0006(16) 0.0184(16) 0.0017(16)
O4 0.122(2) 0.0514(18) 0.0619(17) 0.0111(17) 0.0375(17) -0.0130(14)
O3 0.109(2) 0.0419(15) 0.0667(17) -0.0004(15) 0.0480(16) -0.0029(13)
O5 0.164(3) 0.060(2) 0.074(2) -0.010(2) 0.043(2) 0.0233(16)

loop_
_atom_type_symbol
_atom_type_description
_atom_type_scat_dispersion_real
_atom_type_scat_dispersion_imag
_atom_type_scat_source
C C 0.0033 0.0016 'International Tables Vol C Tables 4.2.6.8 and 6.1.1.4'
H H 0.0000 0.0000 'International Tables Vol C Tables 4.2.6.8 and 6.1.1.4'
N N 0.0061 0.0033 'International Tables Vol C Tables 4.2.6.8 and 6.1.1.4'
O O 0.0106 0.0060 'International Tables Vol C Tables 4.2.6.8 and 6.1.1.4'

loop_
_geom_angle_atom_site_label_1
_geom_angle_atom_site_label_2
_geom_angle_atom_site_label_3
_geom_angle_site_symmetry_1
_geom_angle_site_symmetry_3
_geom_angle
C1 N1 C2 . . 114.1(2)
C1 N1 H1A . . 108.7
C2 N1 H1A . . 108.7
C1 N1 H1B . . 108.7
C2 N1 H1B . . 108.7
H1A N1 H1B . . 107.6
C5 O1 C9 . . 105.7(3)
C6 O2 C9 . . 106.0(3)
N1 C1 C1 . 5_655 109.0(3)
N1 C1 H1C . . 109.9
C1 C1 H1C 5_655 . 109.9
N1 C1 H1D . . 109.9
C1 C1 H1D 5_655 . 109.9
H1C C1 H1D . . 108.3
N1 C2 C3 . . 110.1(3)
N1 C2 H2A . . 109.6
C3 C2 H2A . . 109.6
N1 C2 H2B . . 109.6
C3 C2 H2B . . 109.6
H2A C2 H2B . . 108.2
C8 C3 C4 . . 120.3(3)
C8 C3 C2 . . 120.6(3)
C4 C3 C2 . . 119.0(3)
C5 C4 C3 . . 116.9(3)
C5 C4 H4 . . 121.5
C3 C4 H4 . . 121.5
C4 C5 C6 . . 122.4(4)
C4 C5 O1 . . 128.0(3)
C6 C5 O1 . . 109.6(3)
C7 C6 C5 . . 121.5(3)
C7 C6 O2 . . 128.6(4)
C5 C6 O2 . . 109.9(4)
C6 C7 C8 . . 117.4(4)
C6 C7 H7 . . 121.3
C8 C7 H7 . . 121.3
C3 C8 C7 . . 121.5(4)
C3 C8 H8 . . 119.3
C7 C8 H8 . . 119.3
O2 C9 O1 . . 108.3(3)
O2 C9 O2 . 7_565 77.5(2)
O1 C9 O2 . 7_565 161.0(4)
O2 C9 H9A . . 110.0
O1 C9 H9A . . 110.0
O2 C9 H9A 7_565 . 51.7
O2 C9 H9B . . 110.0
O1 C9 H9B . . 110.0
O2 C9 H9B 7_565 . 83.7
H9A C9 H9B . . 108.4
O5 N2 O4 . . 122.9(3)
O5 N2 O3 . . 120.0(3)
O4 N2 O3 . . 117.1(3)

loop_
_geom_bond_atom_site_label_1
_geom_bond_atom_site_label_2
_geom_bond_site_symmetry_2
_geom_bond_distance
N1 C1 . 1.483(4)
N1 C2 . 1.498(4)
N1 H1A . 0.9000
N1 H1B . 0.9000
O1 C5 . 1.377(4)
O1 C9 . 1.430(5)
O2 C6 . 1.379(4)
O2 C9 . 1.411(5)
C1 C1 5_655 1.506(6)
C1 H1C . 0.9700
C1 H1D . 0.9700
C2 C3 . 1.508(4)
C2 H2A . 0.9700
C2 H2B . 0.9700
C3 C8 . 1.377(5)
C3 C4 . 1.394(5)
C4 C5 . 1.370(5)
C4 H4 . 0.9300
C5 C6 . 1.371(5)
C6 C7 . 1.348(5)
C7 C8 . 1.398(5)
C7 H7 . 0.9300
C8 H8 . 0.9300
C9 O2 7_565 3.101(5)
C9 H9A . 0.9700
C9 H9B . 0.9700
N2 O5 . 1.213(4)
N2 O4 . 1.243(4)
N2 O3 . 1.250(3)

loop_
_geom_hbond_atom_site_label_D
_geom_hbond_atom_site_label_H
_geom_hbond_atom_site_label_A
_geom_hbond_site_symmetry_A
_geom_hbond_distance_DH
_geom_hbond_distance_HA
_geom_hbond_distance_DA
_geom_hbond_angle_DHA
N1 H1a O3 . 0.90 1.89 2.787(3) 175.1
N1 H1b O4 1_545 0.90 1.98 2.876(4) 173.3
N1 H1a O5 . 0.90 2.56 3.180(4) 127.1
C1 H1d O5 6 0.97 2.61 3.291(4) 127.6
N1 H1b O3 1_545 0.90 2.47 3.032(4) 120.8
C1 H1d O3 1_545 0.97 2.63 3.170(4) 115.4
C2 H2b O4 6_565 0.97 2.42 3.302(4) 151.2
C1 H1c O4 6_565 0.97 2.51 3.340(4) 143.8

loop_
_geom_torsion_atom_site_label_1
_geom_torsion_atom_site_label_2
_geom_torsion_atom_site_label_3
_geom_torsion_atom_site_label_4
_geom_torsion_site_symmetry_4
_geom_torsion
C2 N1 C1 C1 5_655 -176.7(3)
C1 N1 C2 C3 . -160.1(3)
N1 C2 C3 C8 . -65.9(4)
N1 C2 C3 C4 . 110.5(3)
C8 C3 C4 C5 . -1.3(5)
C2 C3 C4 C5 . -177.7(3)
C3 C4 C5 C6 . 1.7(5)
C3 C4 C5 O1 . -179.0(4)
C9 O1 C5 C4 . 177.3(4)
C9 O1 C5 C6 . -3.3(4)
C4 C5 C6 C7 . -0.7(6)
O1 C5 C6 C7 . 179.8(4)
C4 C5 C6 O2 . 178.0(3)
O1 C5 C6 O2 . -1.4(5)
C9 O2 C6 C7 . -175.8(5)
C9 O2 C6 C5 . 5.5(5)
C5 C6 C7 C8 . -0.7(6)
O2 C6 C7 C8 . -179.2(4)
C4 C3 C8 C7 . -0.1(6)
C2 C3 C8 C7 . 176.3(4)
C6 C7 C8 C3 . 1.1(6)
C6 O2 C9 O1 . -7.5(5)
C6 O2 C9 O2 7_565 -168.7(3)
C5 O1 C9 O2 . 6.6(5)
C5 O1 C9 O2 7_565 111.8(9)
